data_7034003
loop_
_publ_author_name
'Han, Lu-Lu'
'Hu, Tuo-Ping'
'Mei, Kai'
'Guo, Zhi-Min'
'Yin, Chen'
'Wang, Ya-Xin'
'Zheng, Jun'
'Wang, Xing-Po'
'Sun, Di'

_publ_section_title
;
 Solvent-controlled three families of Zn(ii) coordination compounds:
 synthesis, crystal structure, solvent-induced structural transformation,
 supramolecular isomerism and photoluminescence.
;
_journal_issue 13
_journal_name_full 'Dalton transactions (Cambridge, England : 2003)'
_journal_page_first 6052
_journal_page_last 6061
_journal_paper_doi 10.1039/c4dt03868a
_journal_volume 44
_journal_year 2015
_chemical_formula_sum 'C18 H18 N4 O4 Zn'
_chemical_formula_weight 419.73
_chemical_name_systematic
; 
 ? 
;
_space_group_IT_number 153
_symmetry_space_group_name_Hall 'P 32 2 (0 0 2)'
_symmetry_space_group_name_H-M 'P 32 1 2'
_atom_sites_solution_hydrogens geom
_atom_sites_solution_primary direct
_atom_sites_solution_secondary difmap
_audit_creation_method SHELXL-97
_audit_update_record
;
2014-12-16 deposited with the CCDC.
2015-02-11 downloaded from the CCDC.
;
_cell_angle_alpha 90.00
_cell_angle_beta 90.00
_cell_angle_gamma 120.00
_cell_formula_units_Z 3
_cell_length_a 14.933(8)
_cell_length_b 14.933
_cell_length_c 10.539(6)
_cell_measurement_temperature 293(2)
_cell_volume 2035.3(16)
_computing_structure_refinement 'SHELXL-97 (Sheldrick, 1997)'
_computing_structure_solution 'SHELXS-97 (Sheldrick, 1990)'
_diffrn_ambient_temperature 293(2)
_diffrn_measured_fraction_theta_full 0.997
_diffrn_measured_fraction_theta_max 0.997
_diffrn_radiation_monochromator graphite
_diffrn_radiation_source 'fine-focus sealed tube'
_diffrn_radiation_type MoK\a
_diffrn_radiation_wavelength 0.71073
_diffrn_reflns_av_R_equivalents 0.0973
_diffrn_reflns_av_sigmaI/netI 0.0967
_diffrn_reflns_limit_h_max 17
_diffrn_reflns_limit_h_min -17
_diffrn_reflns_limit_k_max 15
_diffrn_reflns_limit_k_min -17
_diffrn_reflns_limit_l_max 11
_diffrn_reflns_limit_l_min -12
_diffrn_reflns_number 10229
_diffrn_reflns_theta_full 24.96
_diffrn_reflns_theta_max 24.96
_diffrn_reflns_theta_min 2.49
_exptl_absorpt_coefficient_mu 0.927
_exptl_absorpt_correction_T_max 0.9296
_exptl_absorpt_correction_T_min 0.8969
_exptl_crystal_density_diffrn 1.027
_exptl_crystal_density_method 'not measured'
_exptl_crystal_F_000 648
_exptl_crystal_size_max 0.12
_exptl_crystal_size_mid 0.08
_exptl_crystal_size_min 0.08
_refine_diff_density_max 0.176
_refine_diff_density_min -0.158
_refine_diff_density_rms 0.036
_refine_ls_abs_structure_details 'Flack H D (1983), Acta Cryst. A39, 876-881'
_refine_ls_abs_structure_Flack -10(10)
_refine_ls_extinction_method none
_refine_ls_goodness_of_fit_ref 0.863
_refine_ls_hydrogen_treatment mixed
_refine_ls_matrix_type full
_refine_ls_number_parameters 125
_refine_ls_number_reflns 2398
_refine_ls_number_restraints 0
_refine_ls_restrained_S_all 0.863
_refine_ls_R_factor_all 0.0867
_refine_ls_R_factor_gt 0.0466
_refine_ls_shift/su_max 0.002
_refine_ls_shift/su_mean 0.000
_refine_ls_structure_factor_coef Fsqd
_refine_ls_weighting_details 'calc w=1/[\s^2^(Fo^2^)+(0.0338P)^2^+0.0000P] where P=(Fo^2^+2Fc^2^)/3'
_refine_ls_weighting_scheme calc
_refine_ls_wR_factor_gt 0.0807
_refine_ls_wR_factor_ref 0.0912
_reflns_number_gt 1399
_reflns_number_total 2398
_reflns_threshold_expression >2sigma(I)
_cod_data_source_file c4dt03868a2.cif
_cod_data_source_block p4
_cod_depositor_comments 'Adding full bibliography for 7034000--7034005.cif.'
_cod_original_sg_symbol_H-M P3212
_cod_database_code 7034003

loop_
_symmetry_equiv_pos_as_xyz
'x, y, z'
'-y, x-y, z+2/3'
'-y, -x, -z+1/3'
'-x+y, -x, z+1/3'
'-x+y, y, -z+2/3'
'x, x-y, -z'

loop_
_atom_site_label
_atom_site_type_symbol
_atom_site_fract_x
_atom_site_fract_y
_atom_site_fract_z
_atom_site_U_iso_or_equiv
_atom_site_adp_type
_atom_site_occupancy
_atom_site_symmetry_multiplicity
_atom_site_calc_flag
_atom_site_refinement_flags
Zn1 Zn 0.81564(3) 0.63128(5) 0.3333 0.0577(2) Uani 1 2 d S
O1 O 1.0024(3) 0.6306(4) 0.4695(4) 0.1075(14) Uani 1 1 d .
O2 O 0.9284(3) 0.7246(3) 0.4414(3) 0.0970(13) Uani 1 1 d .
N1 N 0.6026(3) 0.5323(3) 0.4157(4) 0.0717(12) Uani 1 1 d .
H1 H 0.5895 0.5520 0.3449 0.086 Uiso 1 1 calc R
N2 N 0.6950(3) 0.5439(3) 0.4459(3) 0.0608(12) Uani 1 1 d .
C1 C 0.4239(5) 0.4679(7) 0.4964(6) 0.141(3) Uani 1 1 d .
H1A H 0.4210 0.5078 0.4267 0.211 Uiso 1 1 calc R
H1B H 0.4048 0.4886 0.5733 0.211 Uiso 1 1 calc R
H1C H 0.3769 0.3958 0.4812 0.211 Uiso 1 1 calc R
C2 C 0.5327(4) 0.4861(4) 0.5090(5) 0.0746(16) Uani 1 1 d .
C3 C 0.5820(4) 0.4649(4) 0.6046(4) 0.0568(12) Uani 1 1 d .
C4 C 0.6810(4) 0.5008(4) 0.5626(4) 0.0635(12) Uani 1 1 d .
C5 C 0.7688(4) 0.4988(6) 0.6292(5) 0.121(2) Uani 1 1 d .
H5A H 0.8230 0.5134 0.5694 0.181 Uiso 1 1 calc R
H5B H 0.7448 0.4317 0.6657 0.181 Uiso 1 1 calc R
H5C H 0.7949 0.5501 0.6951 0.181 Uiso 1 1 calc R
C6 C 0.9971(6) 0.7081(6) 0.4873(5) 0.0851(18) Uani 1 1 d .
C7 C 1.1535(4) 0.7779(4) 0.6236(5) 0.0891(18) Uani 1 1 d .
H7 H 1.1619 0.7240 0.5939 0.107 Uiso 1 1 calc R
C8 C 1.0737(5) 0.7882(5) 0.5816(5) 0.0755(16) Uani 1 1 d .
C9 C 1.0610(5) 0.8682(6) 0.6215(6) 0.127(2) Uani 1 1 d .
H9 H 1.0071 0.8761 0.5903 0.153 Uiso 1 1 calc R

loop_
_atom_site_aniso_label
_atom_site_aniso_U_11
_atom_site_aniso_U_22
_atom_site_aniso_U_33
_atom_site_aniso_U_23
_atom_site_aniso_U_13
_atom_site_aniso_U_12
Zn1 0.0659(4) 0.0620(6) 0.0440(4) 0.000 -0.0057(4) 0.0310(3)
O1 0.118(4) 0.096(3) 0.101(3) -0.034(3) -0.040(3) 0.047(3)
O2 0.087(3) 0.106(3) 0.085(3) -0.016(2) -0.035(2) 0.039(2)
N1 0.071(3) 0.081(3) 0.054(3) 0.016(2) -0.008(2) 0.031(3)
N2 0.061(3) 0.067(3) 0.050(3) 0.006(2) -0.0059(19) 0.028(2)
C1 0.069(5) 0.219(8) 0.109(5) 0.053(5) 0.005(4) 0.052(5)
C2 0.064(4) 0.091(4) 0.052(3) 0.007(3) 0.002(3) 0.026(3)
C3 0.052(3) 0.071(4) 0.043(3) -0.003(2) -0.005(2) 0.028(3)
C4 0.087(5) 0.070(4) 0.041(3) 0.006(2) -0.007(3) 0.045(3)
C5 0.096(5) 0.205(7) 0.086(5) 0.066(4) 0.027(3) 0.094(5)
C6 0.089(5) 0.085(5) 0.059(4) 0.001(4) -0.003(3) 0.027(5)
C7 0.078(4) 0.088(5) 0.067(4) -0.006(3) -0.011(3) 0.016(4)
C8 0.073(4) 0.070(4) 0.061(4) -0.015(3) -0.006(3) 0.019(4)
C9 0.111(6) 0.155(7) 0.127(6) -0.045(5) -0.064(4) 0.075(5)

loop_
_atom_type_symbol
_atom_type_description
_atom_type_scat_dispersion_real
_atom_type_scat_dispersion_imag
_atom_type_scat_source
C C 0.0033 0.0016 'International Tables Vol C Tables 4.2.6.8 and 6.1.1.4'
H H 0.0000 0.0000 'International Tables Vol C Tables 4.2.6.8 and 6.1.1.4'
N N 0.0061 0.0033 'International Tables Vol C Tables 4.2.6.8 and 6.1.1.4'
O O 0.0106 0.0060 'International Tables Vol C Tables 4.2.6.8 and 6.1.1.4'
Zn Zn 0.2839 1.4301 'International Tables Vol C Tables 4.2.6.8 and 6.1.1.4'

loop_
_geom_angle_atom_site_label_1
_geom_angle_atom_site_label_2
_geom_angle_atom_site_label_3
_geom_angle
_geom_angle_site_symmetry_1
_geom_angle_site_symmetry_3
O2 Zn1 O2 102.6(3) 5_655 .
O2 Zn1 N2 107.28(15) 5_655 5_655
O2 Zn1 N2 114.14(17) . 5_655
O2 Zn1 N2 114.14(17) 5_655 .
O2 Zn1 N2 107.28(15) . .
N2 Zn1 N2 111.2(2) 5_655 .
C6 O2 Zn1 125.8(4) . .
N2 N1 C2 112.2(4) . .
N2 N1 H1 123.9 . .
C2 N1 H1 123.9 . .
N1 N2 C4 104.5(4) . .
N1 N2 Zn1 118.5(3) . .
C4 N2 Zn1 136.2(4) . .
C2 C1 H1A 109.5 . .
C2 C1 H1B 109.5 . .
H1A C1 H1B 109.5 . .
C2 C1 H1C 109.5 . .
H1A C1 H1C 109.5 . .
H1B C1 H1C 109.5 . .
N1 C2 C3 106.6(5) . .
N1 C2 C1 121.0(5) . .
C3 C2 C1 132.4(5) . .
C4 C3 C2 105.7(4) . .
C4 C3 C3 129.2(4) . 3_666
C2 C3 C3 125.0(4) . 3_666
N2 C4 C3 111.0(5) . .
N2 C4 C5 120.4(5) . .
C3 C4 C5 128.6(4) . .
C4 C5 H5A 109.5 . .
C4 C5 H5B 109.5 . .
H5A C5 H5B 109.5 . .
C4 C5 H5C 109.5 . .
H5A C5 H5C 109.5 . .
H5B C5 H5C 109.5 . .
O1 C6 O2 125.0(6) . .
O1 C6 C8 117.7(7) . .
O2 C6 C8 117.1(7) . .
C8 C7 C7 120.4(4) . 3_776
C8 C7 H7 119.8 . .
C7 C7 H7 119.8 3_776 .
C7 C8 C9 121.0(6) . .
C7 C8 C6 118.7(6) . .
C9 C8 C6 120.4(7) . .
C8 C9 C9 118.6(4) . 3_776
C8 C9 H9 120.7 . .
C9 C9 H9 120.7 3_776 .

loop_
_geom_bond_atom_site_label_1
_geom_bond_atom_site_label_2
_geom_bond_distance
_geom_bond_site_symmetry_2
Zn1 O2 1.931(3) 5_655
Zn1 O2 1.931(4) .
Zn1 N2 2.001(4) 5_655
Zn1 N2 2.001(4) .
O1 C6 1.213(7) .
O2 C6 1.264(8) .
N1 N2 1.340(5) .
N1 C2 1.346(6) .
N1 H1 0.8600 .
N2 C4 1.355(5) .
C1 C2 1.514(8) .
C1 H1A 0.9600 .
C1 H1B 0.9600 .
C1 H1C 0.9600 .
C2 C3 1.374(6) .
C3 C4 1.370(6) .
C3 C3 1.485(9) 3_666
C4 C5 1.501(7) .
C5 H5A 0.9600 .
C5 H5B 0.9600 .
C5 H5C 0.9600 .
C6 C8 1.536(8) .
C7 C8 1.350(7) .
C7 C7 1.369(10) 3_776
C7 H7 0.9300 .
C8 C9 1.366(8) .
C9 C9 1.424(11) 3_776
C9 H9 0.9300 .

loop_
_geom_torsion_atom_site_label_1
_geom_torsion_atom_site_label_2
_geom_torsion_atom_site_label_3
_geom_torsion_atom_site_label_4
_geom_torsion
_geom_torsion_site_symmetry_1
_geom_torsion_site_symmetry_4
O2 Zn1 O2 C6 -147.5(5) 5_655 .
N2 Zn1 O2 C6 -31.8(5) 5_655 .
N2 Zn1 O2 C6 91.9(5) . .
C2 N1 N2 C4 1.3(6) . .
C2 N1 N2 Zn1 -170.0(3) . .
O2 Zn1 N2 N1 19.0(4) 5_655 .
O2 Zn1 N2 N1 132.0(3) . .
N2 Zn1 N2 N1 -102.5(3) 5_655 .
O2 Zn1 N2 C4 -148.8(5) 5_655 .
O2 Zn1 N2 C4 -35.8(5) . .
N2 Zn1 N2 C4 89.7(5) 5_655 .
N2 N1 C2 C3 -1.0(6) . .
N2 N1 C2 C1 178.3(5) . .
N1 C2 C3 C4 0.3(6) . .
C1 C2 C3 C4 -179.0(6) . .
N1 C2 C3 C3 177.2(5) . 3_666
C1 C2 C3 C3 -2.0(10) . 3_666
N1 N2 C4 C3 -1.1(5) . .
Zn1 N2 C4 C3 167.8(3) . .
N1 N2 C4 C5 179.9(5) . .
Zn1 N2 C4 C5 -11.1(8) . .
C2 C3 C4 N2 0.5(6) . .
C3 C3 C4 N2 -176.3(5) 3_666 .
C2 C3 C4 C5 179.4(6) . .
C3 C3 C4 C5 2.6(10) 3_666 .
Zn1 O2 C6 O1 0.3(10) . .
Zn1 O2 C6 C8 -174.2(3) . .
C7 C7 C8 C9 1.5(11) 3_776 .
C7 C7 C8 C6 -178.6(6) 3_776 .
O1 C6 C8 C7 10.9(9) . .
O2 C6 C8 C7 -174.1(5) . .
O1 C6 C8 C9 -169.2(6) . .
O2 C6 C8 C9 5.8(9) . .
C7 C8 C9 C9 -2.0(12) . 3_776
C6 C8 C9 C9 178.1(7) . 3_776

loop_
_platon_squeeze_void_nr
_platon_squeeze_void_average_x
_platon_squeeze_void_average_y
_platon_squeeze_void_average_z
_platon_squeeze_void_volume
_platon_squeeze_void_count_electrons
_platon_squeeze_void_content
1 0.076 0.162 -0.024 805 110 ' '
